data_4083765
loop_
_publ_author_name
'Mampa, Richard M.'
'Fernandes, Manuel A.'
'Carlton, Laurence'

_publ_section_title
;
 Iron-57 NMR and Structural Study of [Fe(\h5-Cp)(SnPh3)(CO)(PR3)] (PR3=
 Phosphine, Phosphite). Separation of Steric and Electronic \s and \p
 Effects
;
_journal_name_full Organometallics
_journal_page_first 140626113119005
_journal_paper_doi 10.1021/om4011593
_journal_year 2014
_chemical_formula_moiety 'C45 H32 F9 Fe O P Sn'
_chemical_formula_sum 'C45 H32 F9 Fe O P Sn'
_chemical_formula_weight 965.22
_chemical_name_systematic
;
 ?
;
_space_group_IT_number 2
_symmetry_cell_setting triclinic
_symmetry_space_group_name_Hall '-P 1'
_symmetry_space_group_name_H-M 'P -1'
_atom_sites_solution_hydrogens geom
_atom_sites_solution_primary direct
_atom_sites_solution_secondary difmap
_audit_creation_method SHELXL-97
_cell_angle_alpha 74.464(2)
_cell_angle_beta 83.455(2)
_cell_angle_gamma 62.597(2)
_cell_formula_units_Z 2
_cell_length_a 11.5624(3)
_cell_length_b 11.8279(4)
_cell_length_c 16.6985(6)
_cell_measurement_reflns_used 6033
_cell_measurement_temperature 173(2)
_cell_measurement_theta_max 26.18
_cell_measurement_theta_min 2.19
_cell_volume 1953.23(12)
_computing_cell_refinement 'Bruker SAINT'
_computing_data_collection 'Bruker APEX2'
_computing_data_reduction 'Bruker SAINT'
_computing_molecular_graphics 'Bruker SHELXTL'
_computing_publication_material 'Bruker SHELXTL'
_computing_structure_refinement 'SHELXL-97 (Sheldrick, 1997)'
_computing_structure_solution 'SHELXS-97 (Sheldrick, 2008)'
_diffrn_ambient_temperature 173(2)
_diffrn_measured_fraction_theta_full 0.999
_diffrn_measured_fraction_theta_max 0.999
_diffrn_measurement_device_type 'Bruker APEX-II CCD'
_diffrn_measurement_method '\f and \w scans'
_diffrn_radiation_monochromator graphite
_diffrn_radiation_source 'fine-focus sealed tube'
_diffrn_radiation_type MoK\a
_diffrn_radiation_wavelength 0.71073
_diffrn_reflns_av_R_equivalents 0.0773
_diffrn_reflns_av_sigmaI/netI 0.0916
_diffrn_reflns_limit_h_max 14
_diffrn_reflns_limit_h_min -14
_diffrn_reflns_limit_k_max 14
_diffrn_reflns_limit_k_min -14
_diffrn_reflns_limit_l_max 20
_diffrn_reflns_limit_l_min -20
_diffrn_reflns_number 21434
_diffrn_reflns_theta_full 26.00
_diffrn_reflns_theta_max 26.00
_diffrn_reflns_theta_min 1.27
_diffrn_standards_number 0
_exptl_absorpt_coefficient_mu 1.131
_exptl_absorpt_correction_T_max 0.9150
_exptl_absorpt_correction_T_min 0.6797
_exptl_absorpt_correction_type integration
_exptl_absorpt_process_details
;
Face indexed absorption correction carried out with XPREP
;
_exptl_crystal_colour orange
_exptl_crystal_density_diffrn 1.641
_exptl_crystal_density_method 'not measured'
_exptl_crystal_description plate
_exptl_crystal_F_000 964
_exptl_crystal_size_max 0.37
_exptl_crystal_size_mid 0.20
_exptl_crystal_size_min 0.08
_refine_diff_density_max 1.033
_refine_diff_density_min -0.937
_refine_diff_density_rms 0.108
_refine_ls_extinction_method none
_refine_ls_goodness_of_fit_ref 1.055
_refine_ls_hydrogen_treatment constr
_refine_ls_matrix_type full
_refine_ls_number_parameters 536
_refine_ls_number_reflns 7669
_refine_ls_number_restraints 15
_refine_ls_restrained_S_all 1.075
_refine_ls_R_factor_all 0.0953
_refine_ls_R_factor_gt 0.0487
_refine_ls_shift/su_max 0.014
_refine_ls_shift/su_mean 0.001
_refine_ls_structure_factor_coef Fsqd
_refine_ls_weighting_details 'calc w=1/[\s^2^(Fo^2^)+(0.0351P)^2^+0.6187P] where P=(Fo^2^+2Fc^2^)/3'
_refine_ls_weighting_scheme calc
_refine_ls_wR_factor_gt 0.0841
_refine_ls_wR_factor_ref 0.0969
_reflns_number_gt 5251
_reflns_number_total 7669
_reflns_threshold_expression >2sigma(I)
_cod_data_source_file om4011593_si_002.cif
_cod_data_source_block 12m_rm6_0a-cmpd11
_cod_depositor_comments
;
The following automatic conversions were performed:

'_symmetry_cell_setting' value 'Triclinic' changed to 'triclinic'
according to
/usr/data/users/saulius/crontab/automatic-downloads/rss-feeds/ACS/lib/dictionaries/cif_core.dic
dictionary named 'cif_core.dic' version 2.4.2 from 2011-04-26.

Automatic conversion script
Id: cif_fix_values 2281 2013-09-26 08:29:07Z andrius 
;
_cod_original_cell_volume 1953.23(11)
_cod_original_sg_symbol_H-M P-1
_cod_database_code 4083765

loop_
_symmetry_equiv_pos_as_xyz
'x, y, z'
'-x, -y, -z'

loop_
_atom_site_label
_atom_site_type_symbol
_atom_site_fract_x
_atom_site_fract_y
_atom_site_fract_z
_atom_site_U_iso_or_equiv
_atom_site_adp_type
_atom_site_occupancy
_atom_site_symmetry_multiplicity
_atom_site_calc_flag
_atom_site_refinement_flags
_atom_site_disorder_assembly
_atom_site_disorder_group
C1 C 0.2897(5) 0.3503(5) 0.0701(3) 0.0281(12) Uani 1 1 d . . .
H1 H 0.2198 0.4363 0.0628 0.034 Uiso 1 1 calc R . .
C2 C 0.2788(5) 0.2309(5) 0.0918(3) 0.0284(12) Uani 1 1 d . . .
H2 H 0.1998 0.2233 0.1010 0.034 Uiso 1 1 calc R . .
C3 C 0.4047(4) 0.1262(5) 0.0972(3) 0.0272(11) Uani 1 1 d . . .
H3 H 0.4258 0.0355 0.1106 0.033 Uiso 1 1 calc R . .
C4 C 0.4948(4) 0.1797(5) 0.0792(3) 0.0268(11) Uani 1 1 d . . .
H4 H 0.5870 0.1312 0.0792 0.032 Uiso 1 1 calc R . .
C5 C 0.4234(4) 0.3177(5) 0.0613(3) 0.0261(11) Uani 1 1 d . . .
H5 H 0.4592 0.3783 0.0459 0.031 Uiso 1 1 calc R . .
C6 C 0.4809(4) 0.0975(5) 0.2606(3) 0.0238(11) Uani 1 1 d . . .
C11 C 0.6968(4) 0.2673(5) 0.1688(3) 0.0272(12) Uani 1 1 d . . .
C12 C 0.7803(5) 0.1331(5) 0.1848(3) 0.0330(13) Uani 1 1 d . . .
H12 H 0.7530 0.0738 0.2218 0.040 Uiso 1 1 calc R . .
C13 C 0.9019(5) 0.0830(5) 0.1486(3) 0.0365(13) Uani 1 1 d . . .
H13 H 0.9563 -0.0090 0.1612 0.044 Uiso 1 1 calc R . .
C14 C 0.9434(5) 0.1663(6) 0.0945(3) 0.0392(14) Uani 1 1 d . . .
H14 H 1.0265 0.1322 0.0695 0.047 Uiso 1 1 calc R . .
C15 C 0.8642(5) 0.2993(6) 0.0767(3) 0.0359(13) Uani 1 1 d . . .
H15 H 0.8927 0.3573 0.0392 0.043 Uiso 1 1 calc R . .
C16 C 0.7424(4) 0.3494(5) 0.1133(3) 0.0300(12) Uani 1 1 d . . .
H16 H 0.6889 0.4416 0.1002 0.036 Uiso 1 1 calc R . .
C21 C 0.5451(4) 0.3039(5) 0.3551(3) 0.0266(11) Uani 1 1 d . . .
C22 C 0.4776(5) 0.3933(6) 0.4022(3) 0.0370(13) Uani 1 1 d . . .
H22 H 0.4132 0.4781 0.3762 0.044 Uiso 1 1 calc R . .
C23 C 0.5014(6) 0.3626(7) 0.4868(4) 0.0443(15) Uani 1 1 d . . .
H23 H 0.4527 0.4257 0.5181 0.053 Uiso 1 1 calc R . .
C24 C 0.5954(6) 0.2407(7) 0.5255(4) 0.0531(18) Uani 1 1 d . . .
H24 H 0.6123 0.2198 0.5833 0.064 Uiso 1 1 calc R . .
C25 C 0.6644(5) 0.1497(6) 0.4803(4) 0.0452(15) Uani 1 1 d . . .
H25 H 0.7291 0.0654 0.5069 0.054 Uiso 1 1 calc R . .
C26 C 0.6401(5) 0.1802(6) 0.3953(3) 0.0357(13) Uani 1 1 d . . .
H26 H 0.6885 0.1165 0.3645 0.043 Uiso 1 1 calc R . .
C31 C 0.4325(4) 0.5541(5) 0.1792(3) 0.0222(11) Uani 1 1 d . . .
C32 C 0.4767(4) 0.6215(5) 0.2142(3) 0.0287(12) Uani 1 1 d . . .
H32 H 0.5386 0.5740 0.2585 0.034 Uiso 1 1 calc R . .
C33 C 0.4326(5) 0.7566(5) 0.1862(3) 0.0316(12) Uani 1 1 d . . .
H33 H 0.4632 0.8008 0.2117 0.038 Uiso 1 1 calc R . .
C34 C 0.3435(5) 0.8264(5) 0.1206(3) 0.0337(13) Uani 1 1 d . . .
H34 H 0.3126 0.9187 0.1011 0.040 Uiso 1 1 calc R . .
C35 C 0.3003(5) 0.7609(5) 0.0838(3) 0.0302(12) Uani 1 1 d . . .
H35 H 0.2400 0.8078 0.0387 0.036 Uiso 1 1 calc R . .
C36 C 0.3453(5) 0.6267(5) 0.1132(3) 0.0285(12) Uani 1 1 d . . .
H36 H 0.3154 0.5827 0.0871 0.034 Uiso 1 1 calc R . .
C41 C 0.2241(4) 0.3137(5) 0.3684(3) 0.0222(11) Uani 1 1 d . . .
C42 C 0.1539(5) 0.4348(5) 0.3877(3) 0.0292(12) Uani 1 1 d . . .
H42 H 0.1023 0.5097 0.3461 0.035 Uiso 1 1 calc R . .
C43 C 0.1591(4) 0.4466(5) 0.4680(3) 0.0314(12) Uani 1 1 d . . .
H43 H 0.1112 0.5297 0.4808 0.038 Uiso 1 1 calc R . .
C44 C 0.2330(4) 0.3390(5) 0.5287(3) 0.0257(11) Uani 1 1 d . . .
C45 C 0.3035(4) 0.2188(5) 0.5097(3) 0.0275(11) Uani 1 1 d . . .
H45 H 0.3544 0.1439 0.5516 0.033 Uiso 1 1 calc R . .
C46 C 0.3002(4) 0.2071(5) 0.4300(3) 0.0267(11) Uani 1 1 d . . .
H46 H 0.3512 0.1244 0.4173 0.032 Uiso 1 1 calc R . .
C47 C 0.2317(5) 0.3510(6) 0.6156(3) 0.0370(13) Uani 1 1 d . . .
C51 C 0.0770(4) 0.4419(5) 0.2162(3) 0.0224(11) Uani 1 1 d . . .
C52 C 0.0940(4) 0.5536(5) 0.1938(3) 0.0246(11) Uani 1 1 d . . .
H52 H 0.1764 0.5479 0.2028 0.030 Uiso 1 1 calc R . .
C53 C -0.0068(4) 0.6752(5) 0.1583(3) 0.0257(11) Uani 1 1 d . . .
H53 H 0.0057 0.7522 0.1439 0.031 Uiso 1 1 calc R . .
C54 C -0.1268(4) 0.6818(5) 0.1441(3) 0.0217(11) Uani 1 1 d . . .
C55 C -0.1437(4) 0.5706(5) 0.1630(3) 0.0263(11) Uani 1 1 d . . .
H55 H -0.2249 0.5760 0.1515 0.032 Uiso 1 1 calc R . .
C56 C -0.0419(4) 0.4488(5) 0.1993(3) 0.0254(11) Uani 1 1 d . . .
H56 H -0.0536 0.3715 0.2122 0.030 Uiso 1 1 calc R . .
C57 C -0.2367(5) 0.8147(5) 0.1122(3) 0.0312(12) Uani 1 1 d . . .
C61 C 0.1520(4) 0.1668(5) 0.2980(3) 0.0213(10) Uani 1 1 d . . .
C62 C 0.0468(4) 0.1842(5) 0.3524(3) 0.0256(11) Uani 1 1 d . . .
H62 H 0.0047 0.2624 0.3715 0.031 Uiso 1 1 calc R . .
C63 C 0.0034(4) 0.0893(5) 0.3786(3) 0.0304(12) Uani 1 1 d . . .
H63 H -0.0687 0.1027 0.4148 0.036 Uiso 1 1 calc R . .
C64 C 0.0659(4) -0.0254(5) 0.3516(3) 0.0264(11) Uani 1 1 d . A .
C65 C 0.1695(4) -0.0449(5) 0.2988(3) 0.0267(12) Uani 1 1 d . . .
H65 H 0.2118 -0.1237 0.2803 0.032 Uiso 1 1 calc R . .
C66 C 0.2122(4) 0.0507(5) 0.2724(3) 0.0253(11) Uani 1 1 d . . .
H66 H 0.2842 0.0366 0.2359 0.030 Uiso 1 1 calc R . .
C67 C 0.0254(5) -0.1336(6) 0.3815(4) 0.0377(14) Uani 1 1 d D . .
O1 O 0.5435(3) 0.0049(4) 0.3105(2) 0.0364(9) Uani 1 1 d . . .
P1 P 0.21680(11) 0.28859(12) 0.26524(8) 0.0189(3) Uani 1 1 d . . .
Fe1 Fe 0.38535(6) 0.23211(6) 0.18406(4) 0.01893(16) Uani 1 1 d . . .
Sn1 Sn 0.50553(3) 0.34254(3) 0.22476(2) 0.02324(11) Uani 1 1 d . . .
F1 F 0.1887(4) 0.4761(4) 0.6191(2) 0.0701(12) Uani 1 1 d . . .
F2 F 0.1549(3) 0.3082(4) 0.6644(2) 0.0656(11) Uani 1 1 d . . .
F3 F 0.3484(3) 0.2853(3) 0.65208(19) 0.0502(9) Uani 1 1 d . . .
F4 F -0.2052(3) 0.8869(3) 0.0460(2) 0.0489(9) Uani 1 1 d . . .
F5 F -0.3409(3) 0.8095(3) 0.0902(2) 0.0449(8) Uani 1 1 d . . .
F6 F -0.2774(3) 0.8847(3) 0.1695(2) 0.0551(10) Uani 1 1 d . . .
F7 F 0.0377(6) -0.1975(6) 0.3253(4) 0.0719(19) Uani 0.802(8) 1 d PU A 1
F8 F -0.0974(5) -0.0916(5) 0.4066(4) 0.073(2) Uani 0.802(8) 1 d PU A 1
F9 F 0.0922(5) -0.2207(5) 0.4479(3) 0.070(2) Uani 0.802(8) 1 d P A 1
F7B F -0.0789(15) -0.1045(19) 0.3386(12) 0.058(7) Uiso 0.198(8) 1 d PD A 2
F9B F 0.1056(17) -0.2451(14) 0.3642(14) 0.060(7) Uiso 0.198(8) 1 d PD A 2
F8B F -0.028(3) -0.139(3) 0.4545(10) 0.081(8) Uiso 0.198(8) 1 d PD A 2

loop_
_atom_site_aniso_label
_atom_site_aniso_U_11
_atom_site_aniso_U_22
_atom_site_aniso_U_33
_atom_site_aniso_U_23
_atom_site_aniso_U_13
_atom_site_aniso_U_12
C1 0.032(3) 0.029(3) 0.018(3) -0.005(2) -0.005(2) -0.009(2)
C2 0.030(3) 0.037(3) 0.022(3) -0.010(2) 0.001(2) -0.018(2)
C3 0.037(3) 0.027(3) 0.022(3) -0.011(2) 0.002(2) -0.016(2)
C4 0.025(2) 0.031(3) 0.023(3) -0.008(2) 0.004(2) -0.011(2)
C5 0.035(3) 0.030(3) 0.016(3) -0.004(2) 0.000(2) -0.017(2)
C6 0.023(2) 0.024(3) 0.028(3) -0.010(2) 0.003(2) -0.013(2)
C11 0.026(2) 0.032(3) 0.029(3) -0.010(2) -0.004(2) -0.016(2)
C12 0.033(3) 0.030(3) 0.037(3) -0.008(3) 0.004(2) -0.016(3)
C13 0.030(3) 0.029(3) 0.048(4) -0.014(3) 0.001(3) -0.008(3)
C14 0.025(3) 0.059(4) 0.035(3) -0.014(3) 0.004(2) -0.020(3)
C15 0.036(3) 0.047(4) 0.034(3) -0.007(3) 0.006(2) -0.030(3)
C16 0.027(3) 0.029(3) 0.036(3) -0.005(2) -0.007(2) -0.014(2)
C21 0.031(3) 0.024(3) 0.033(3) -0.008(2) 0.004(2) -0.020(2)
C22 0.040(3) 0.042(4) 0.040(4) -0.010(3) 0.004(3) -0.028(3)
C23 0.056(4) 0.065(5) 0.033(4) -0.018(3) 0.009(3) -0.043(4)
C24 0.058(4) 0.084(6) 0.032(4) -0.005(4) -0.004(3) -0.048(4)
C25 0.034(3) 0.052(4) 0.042(4) 0.000(3) -0.014(3) -0.016(3)
C26 0.033(3) 0.044(4) 0.031(3) -0.008(3) -0.002(2) -0.019(3)
C31 0.019(2) 0.022(3) 0.028(3) -0.007(2) 0.003(2) -0.012(2)
C32 0.027(2) 0.027(3) 0.033(3) -0.005(2) -0.004(2) -0.013(2)
C33 0.039(3) 0.026(3) 0.036(3) -0.011(3) 0.000(2) -0.018(3)
C34 0.041(3) 0.021(3) 0.039(3) -0.002(3) 0.003(3) -0.017(3)
C35 0.030(3) 0.026(3) 0.030(3) 0.001(2) -0.004(2) -0.012(2)
C36 0.035(3) 0.028(3) 0.032(3) -0.008(2) 0.000(2) -0.021(2)
C41 0.021(2) 0.027(3) 0.021(3) -0.005(2) 0.000(2) -0.013(2)
C42 0.033(3) 0.023(3) 0.026(3) -0.005(2) -0.007(2) -0.007(2)
C43 0.029(3) 0.030(3) 0.029(3) -0.013(2) -0.002(2) -0.004(2)
C44 0.026(2) 0.027(3) 0.025(3) -0.008(2) -0.001(2) -0.011(2)
C45 0.032(3) 0.029(3) 0.018(3) 0.001(2) -0.005(2) -0.014(2)
C46 0.026(2) 0.023(3) 0.027(3) -0.005(2) -0.004(2) -0.008(2)
C47 0.043(3) 0.037(3) 0.029(3) -0.012(3) -0.001(3) -0.014(3)
C51 0.022(2) 0.028(3) 0.017(3) -0.007(2) 0.0012(19) -0.009(2)
C52 0.020(2) 0.023(3) 0.033(3) -0.007(2) -0.001(2) -0.011(2)
C53 0.026(2) 0.020(3) 0.031(3) -0.007(2) 0.003(2) -0.010(2)
C54 0.021(2) 0.020(3) 0.018(3) -0.008(2) -0.0005(19) -0.002(2)
C55 0.020(2) 0.024(3) 0.034(3) -0.011(2) -0.005(2) -0.005(2)
C56 0.025(2) 0.021(3) 0.030(3) -0.006(2) -0.004(2) -0.010(2)
C57 0.028(3) 0.028(3) 0.032(3) -0.007(3) -0.001(2) -0.007(2)
C61 0.023(2) 0.020(3) 0.022(3) -0.001(2) -0.002(2) -0.012(2)
C62 0.028(2) 0.021(3) 0.029(3) -0.009(2) 0.003(2) -0.011(2)
C63 0.026(2) 0.036(3) 0.031(3) -0.006(3) 0.005(2) -0.018(2)
C64 0.028(2) 0.028(3) 0.028(3) -0.003(2) -0.005(2) -0.017(2)
C65 0.028(2) 0.015(3) 0.040(3) -0.010(2) 0.000(2) -0.010(2)
C66 0.024(2) 0.029(3) 0.026(3) -0.008(2) 0.003(2) -0.014(2)
C67 0.039(3) 0.044(4) 0.040(4) -0.010(3) 0.006(3) -0.028(3)
O1 0.0348(19) 0.027(2) 0.036(2) 0.0012(18) -0.0068(17) -0.0074(18)
P1 0.0185(6) 0.0172(7) 0.0219(7) -0.0055(5) -0.0006(5) -0.0080(5)
Fe1 0.0189(3) 0.0180(4) 0.0200(4) -0.0050(3) 0.0001(3) -0.0082(3)
Sn1 0.02196(17) 0.02101(19) 0.0288(2) -0.00588(15) -0.00110(14) -0.01111(15)
F1 0.109(3) 0.045(2) 0.039(2) -0.0248(18) -0.013(2) -0.010(2)
F2 0.076(2) 0.113(3) 0.027(2) -0.020(2) 0.0131(18) -0.059(3)
F3 0.0487(19) 0.062(2) 0.036(2) -0.0181(17) -0.0117(16) -0.0154(18)
F4 0.0374(17) 0.038(2) 0.047(2) 0.0107(17) -0.0029(15) -0.0076(16)
F5 0.0282(15) 0.042(2) 0.051(2) -0.0015(16) -0.0117(15) -0.0068(15)
F6 0.060(2) 0.035(2) 0.044(2) -0.0205(17) -0.0131(17) 0.0089(17)
F7 0.113(4) 0.074(3) 0.069(3) -0.027(3) 0.013(3) -0.074(3)
F8 0.049(2) 0.055(3) 0.122(4) -0.013(3) 0.028(3) -0.038(2)
F9 0.084(4) 0.046(3) 0.082(4) 0.028(3) -0.033(3) -0.046(3)

loop_
_atom_type_symbol
_atom_type_description
_atom_type_scat_dispersion_real
_atom_type_scat_dispersion_imag
_atom_type_scat_source
C C 0.0033 0.0016 'International Tables Vol C Tables 4.2.6.8 and 6.1.1.4'
H H 0.0000 0.0000 'International Tables Vol C Tables 4.2.6.8 and 6.1.1.4'
O O 0.0106 0.0060 'International Tables Vol C Tables 4.2.6.8 and 6.1.1.4'
P P 0.1023 0.0942 'International Tables Vol C Tables 4.2.6.8 and 6.1.1.4'
Fe Fe 0.3463 0.8444 'International Tables Vol C Tables 4.2.6.8 and 6.1.1.4'
Sn Sn -0.6537 1.4246 'International Tables Vol C Tables 4.2.6.8 and 6.1.1.4'
F F 0.0171 0.0103 'International Tables Vol C Tables 4.2.6.8 and 6.1.1.4'

loop_
_geom_angle_atom_site_label_1
_geom_angle_atom_site_label_2
_geom_angle_atom_site_label_3
_geom_angle
C5 C1 C2 107.4(4)
C5 C1 Fe1 71.3(3)
C2 C1 Fe1 69.5(3)
C5 C1 H1 126.3
C2 C1 H1 126.3
Fe1 C1 H1 124.6
C3 C2 C1 108.4(4)
C3 C2 Fe1 70.5(3)
C1 C2 Fe1 70.9(3)
C3 C2 H2 125.8
C1 C2 H2 125.8
Fe1 C2 H2 124.4
C2 C3 C4 107.9(4)
C2 C3 Fe1 70.2(3)
C4 C3 Fe1 70.6(3)
C2 C3 H3 126.1
C4 C3 H3 126.1
Fe1 C3 H3 124.7
C5 C4 C3 107.9(4)
C5 C4 Fe1 71.5(3)
C3 C4 Fe1 69.8(3)
C5 C4 H4 126.0
C3 C4 H4 126.0
Fe1 C4 H4 124.3
C1 C5 C4 108.4(5)
C1 C5 Fe1 69.8(3)
C4 C5 Fe1 69.5(3)
C1 C5 H5 125.8
C4 C5 H5 125.8
Fe1 C5 H5 126.5
O1 C6 Fe1 177.5(4)
C12 C11 C16 116.0(4)
C12 C11 Sn1 121.6(4)
C16 C11 Sn1 122.4(4)
C13 C12 C11 122.4(5)
C13 C12 H12 118.8
C11 C12 H12 118.8
C14 C13 C12 120.0(5)
C14 C13 H13 120.0
C12 C13 H13 120.0
C13 C14 C15 119.6(5)
C13 C14 H14 120.2
C15 C14 H14 120.2
C14 C15 C16 120.3(5)
C14 C15 H15 119.9
C16 C15 H15 119.9
C15 C16 C11 121.7(5)
C15 C16 H16 119.2
C11 C16 H16 119.2
C22 C21 C26 117.6(5)
C22 C21 Sn1 123.2(4)
C26 C21 Sn1 119.1(4)
C21 C22 C23 121.6(6)
C21 C22 H22 119.2
C23 C22 H22 119.2
C24 C23 C22 120.1(6)
C24 C23 H23 120.0
C22 C23 H23 120.0
C25 C24 C23 119.7(6)
C25 C24 H24 120.1
C23 C24 H24 120.1
C24 C25 C26 120.2(6)
C24 C25 H25 119.9
C26 C25 H25 119.9
C25 C26 C21 120.7(5)
C25 C26 H26 119.6
C21 C26 H26 119.6
C36 C31 C32 117.1(4)
C36 C31 Sn1 122.6(3)
C32 C31 Sn1 120.3(3)
C31 C32 C33 121.8(5)
C31 C32 H32 119.1
C33 C32 H32 119.1
C34 C33 C32 119.5(5)
C34 C33 H33 120.3
C32 C33 H33 120.3
C35 C34 C33 119.7(5)
C35 C34 H34 120.1
C33 C34 H34 120.1
C34 C35 C36 119.6(5)
C34 C35 H35 120.2
C36 C35 H35 120.2
C35 C36 C31 122.4(5)
C35 C36 H36 118.8
C31 C36 H36 118.8
C46 C41 C42 118.4(4)
C46 C41 P1 118.8(4)
C42 C41 P1 122.8(4)
C41 C42 C43 120.2(5)
C41 C42 H42 119.9
C43 C42 H42 119.9
C44 C43 C42 120.4(5)
C44 C43 H43 119.8
C42 C43 H43 119.8
C43 C44 C45 119.6(5)
C43 C44 C47 120.0(5)
C45 C44 C47 120.4(5)
C44 C45 C46 120.2(5)
C44 C45 H45 119.9
C46 C45 H45 119.9
C45 C46 C41 121.2(5)
C45 C46 H46 119.4
C41 C46 H46 119.4
F2 C47 F3 106.4(5)
F2 C47 F1 105.9(4)
F3 C47 F1 105.8(5)
F2 C47 C44 112.5(5)
F3 C47 C44 113.5(4)
F1 C47 C44 112.2(5)
C52 C51 C56 119.5(4)
C52 C51 P1 117.0(3)
C56 C51 P1 123.5(4)
C51 C52 C53 121.4(4)
C51 C52 H52 119.3
C53 C52 H52 119.3
C52 C53 C54 118.6(4)
C52 C53 H53 120.7
C54 C53 H53 120.7
C55 C54 C53 120.6(4)
C55 C54 C57 121.6(4)
C53 C54 C57 117.6(4)
C54 C55 C56 120.3(4)
C54 C55 H55 119.8
C56 C55 H55 119.8
C51 C56 C55 119.4(5)
C51 C56 H56 120.3
C55 C56 H56 120.3
F4 C57 F5 106.3(4)
F4 C57 F6 106.2(4)
F5 C57 F6 106.0(4)
F4 C57 C54 113.2(4)
F5 C57 C54 112.9(4)
F6 C57 C54 111.7(4)
C66 C61 C62 117.9(4)
C66 C61 P1 119.9(3)
C62 C61 P1 122.1(4)
C63 C62 C61 121.0(4)
C63 C62 H62 119.5
C61 C62 H62 119.5
C62 C63 C64 119.5(4)
C62 C63 H63 120.2
C64 C63 H63 120.2
C65 C64 C63 120.5(4)
C65 C64 C67 118.3(5)
C63 C64 C67 121.2(4)
C64 C65 C66 119.7(4)
C64 C65 H65 120.1
C66 C65 H65 120.1
C65 C66 C61 121.3(4)
C65 C66 H66 119.4
C61 C66 H66 119.4
F8B C67 F9B 117.1(16)
F8B C67 F7 131.0(12)
F8B C67 F9 59.1(12)
F9B C67 F9 68.6(11)
F7 C67 F9 107.4(6)
F8B C67 F8 46.8(11)
F9B C67 F8 130.0(10)
F7 C67 F8 106.5(5)
F9 C67 F8 103.4(5)
F8B C67 F7B 96.9(15)
F9B C67 F7B 99.8(14)
F7 C67 F7B 60.5(9)
F9 C67 F7B 137.9(10)
F8 C67 F7B 52.2(9)
F8B C67 C64 115.0(12)
F9B C67 C64 115.3(10)
F7 C67 C64 113.5(5)
F9 C67 C64 112.1(5)
F8 C67 C64 113.3(5)
F7B C67 C64 109.4(10)
C51 P1 C41 102.1(2)
C51 P1 C61 104.5(2)
C41 P1 C61 97.9(2)
C51 P1 Fe1 113.08(15)
C41 P1 Fe1 122.74(14)
C61 P1 Fe1 113.99(15)
C6 Fe1 C2 126.2(2)
C6 Fe1 C3 95.9(2)
C2 Fe1 C3 39.31(18)
C6 Fe1 C4 99.4(2)
C2 Fe1 C4 66.03(18)
C3 Fe1 C4 39.55(18)
C6 Fe1 C1 162.0(2)
C2 Fe1 C1 39.65(19)
C3 Fe1 C1 66.24(19)
C4 Fe1 C1 65.91(19)
C6 Fe1 C5 133.33(19)
C2 Fe1 C5 65.64(19)
C3 Fe1 C5 65.73(19)
C4 Fe1 C5 39.01(18)
C1 Fe1 C5 38.94(17)
C6 Fe1 P1 92.74(15)
C2 Fe1 P1 92.43(13)
C3 Fe1 P1 121.82(13)
C4 Fe1 P1 158.45(14)
C1 Fe1 P1 98.34(13)
C5 Fe1 P1 133.76(13)
C6 Fe1 Sn1 84.57(15)
C2 Fe1 Sn1 146.22(15)
C3 Fe1 Sn1 137.66(13)
C4 Fe1 Sn1 98.43(13)
C1 Fe1 Sn1 107.09(14)
C5 Fe1 Sn1 83.33(13)
P1 Fe1 Sn1 100.37(4)
C21 Sn1 C11 104.48(18)
C21 Sn1 C31 104.54(18)
C11 Sn1 C31 102.67(18)
C21 Sn1 Fe1 117.80(12)
C11 Sn1 Fe1 106.54(13)
C31 Sn1 Fe1 118.91(12)

loop_
_geom_bond_atom_site_label_1
_geom_bond_atom_site_label_2
_geom_bond_distance
C1 C5 1.410(6)
C1 C2 1.422(7)
C1 Fe1 2.105(5)
C1 H1 0.9500
C2 C3 1.405(6)
C2 Fe1 2.087(5)
C2 H2 0.9500
C3 C4 1.417(7)
C3 Fe1 2.089(5)
C3 H3 0.9500
C4 C5 1.411(7)
C4 Fe1 2.099(5)
C4 H4 0.9500
C5 Fe1 2.125(5)
C5 H5 0.9500
C6 O1 1.157(6)
C6 Fe1 1.732(5)
C11 C12 1.395(7)
C11 C16 1.399(7)
C11 Sn1 2.172(5)
C12 C13 1.387(7)
C12 H12 0.9500
C13 C14 1.369(8)
C13 H13 0.9500
C14 C15 1.374(8)
C14 H14 0.9500
C15 C16 1.392(7)
C15 H15 0.9500
C16 H16 0.9500
C21 C22 1.376(7)
C21 C26 1.400(7)
C21 Sn1 2.157(5)
C22 C23 1.388(7)
C22 H22 0.9500
C23 C24 1.377(8)
C23 H23 0.9500
C24 C25 1.368(8)
C24 H24 0.9500
C25 C26 1.395(7)
C25 H25 0.9500
C26 H26 0.9500
C31 C36 1.385(7)
C31 C32 1.390(6)
C31 Sn1 2.176(5)
C32 C33 1.392(7)
C32 H32 0.9500
C33 C34 1.391(7)
C33 H33 0.9500
C34 C35 1.381(7)
C34 H34 0.9500
C35 C36 1.383(7)
C35 H35 0.9500
C36 H36 0.9500
C41 C46 1.383(6)
C41 C42 1.390(6)
C41 P1 1.842(5)
C42 C43 1.396(7)
C42 H42 0.9500
C43 C44 1.372(7)
C43 H43 0.9500
C44 C45 1.378(7)
C44 C47 1.493(7)
C45 C46 1.381(7)
C45 H45 0.9500
C46 H46 0.9500
C47 F2 1.318(6)
C47 F3 1.329(6)
C47 F1 1.343(6)
C51 C52 1.372(7)
C51 C56 1.396(6)
C51 P1 1.839(5)
C52 C53 1.392(6)
C52 H52 0.9500
C53 C54 1.397(6)
C53 H53 0.9500
C54 C55 1.366(7)
C54 C57 1.496(6)
C55 C56 1.401(6)
C55 H55 0.9500
C56 H56 0.9500
C57 F4 1.331(6)
C57 F5 1.332(6)
C57 F6 1.337(6)
C61 C66 1.386(6)
C61 C62 1.401(6)
C61 P1 1.847(5)
C62 C63 1.381(7)
C62 H62 0.9500
C63 C64 1.385(7)
C63 H63 0.9500
C64 C65 1.371(6)
C64 C67 1.503(7)
C65 C66 1.384(6)
C65 H65 0.9500
C66 H66 0.9500
C67 F8B 1.300(10)
C67 F9B 1.304(9)
C67 F7 1.313(7)
C67 F9 1.318(7)
C67 F8 1.329(7)
C67 F7B 1.330(9)
P1 Fe1 2.1831(13)
Fe1 Sn1 2.5417(7)

loop_
_geom_torsion_atom_site_label_1
_geom_torsion_atom_site_label_2
_geom_torsion_atom_site_label_3
_geom_torsion_atom_site_label_4
_geom_torsion
C5 C1 C2 C3 0.7(5)
Fe1 C1 C2 C3 -60.8(3)
C5 C1 C2 Fe1 61.5(3)
C1 C2 C3 C4 0.2(5)
Fe1 C2 C3 C4 -60.9(3)
C1 C2 C3 Fe1 61.1(3)
C2 C3 C4 C5 -1.0(5)
Fe1 C3 C4 C5 -61.7(3)
C2 C3 C4 Fe1 60.7(3)
C2 C1 C5 C4 -1.4(5)
Fe1 C1 C5 C4 59.0(3)
C2 C1 C5 Fe1 -60.4(3)
C3 C4 C5 C1 1.5(5)
Fe1 C4 C5 C1 -59.2(3)
C3 C4 C5 Fe1 60.6(3)
C16 C11 C12 C13 0.4(7)
Sn1 C11 C12 C13 178.9(4)
C11 C12 C13 C14 -0.4(8)
C12 C13 C14 C15 0.1(8)
C13 C14 C15 C16 0.0(8)
C14 C15 C16 C11 0.0(8)
C12 C11 C16 C15 -0.3(7)
Sn1 C11 C16 C15 -178.7(4)
C26 C21 C22 C23 -0.6(7)
Sn1 C21 C22 C23 176.7(4)
C21 C22 C23 C24 0.8(8)
C22 C23 C24 C25 -0.6(8)
C23 C24 C25 C26 0.2(9)
C24 C25 C26 C21 0.0(8)
C22 C21 C26 C25 0.2(7)
Sn1 C21 C26 C25 -177.2(4)
C36 C31 C32 C33 2.0(7)
Sn1 C31 C32 C33 179.6(4)
C31 C32 C33 C34 -1.0(7)
C32 C33 C34 C35 -0.3(8)
C33 C34 C35 C36 0.5(7)
C34 C35 C36 C31 0.5(7)
C32 C31 C36 C35 -1.7(7)
Sn1 C31 C36 C35 -179.2(4)
C46 C41 C42 C43 -1.2(7)
P1 C41 C42 C43 177.3(4)
C41 C42 C43 C44 -0.3(8)
C42 C43 C44 C45 0.7(7)
C42 C43 C44 C47 -176.4(5)
C43 C44 C45 C46 0.3(7)
C47 C44 C45 C46 177.4(5)
C44 C45 C46 C41 -1.8(7)
C42 C41 C46 C45 2.2(7)
P1 C41 C46 C45 -176.3(4)
C43 C44 C47 F2 99.9(6)
C45 C44 C47 F2 -77.2(6)
C43 C44 C47 F3 -139.3(5)
C45 C44 C47 F3 43.7(7)
C43 C44 C47 F1 -19.5(7)
C45 C44 C47 F1 163.5(5)
C56 C51 C52 C53 3.3(7)
P1 C51 C52 C53 -178.4(4)
C51 C52 C53 C54 -1.1(7)
C52 C53 C54 C55 -1.5(7)
C52 C53 C54 C57 175.2(4)
C53 C54 C55 C56 1.9(7)
C57 C54 C55 C56 -174.6(4)
C52 C51 C56 C55 -2.8(7)
P1 C51 C56 C55 178.9(3)
C54 C55 C56 C51 0.2(7)
C55 C54 C57 F4 -132.7(5)
C53 C54 C57 F4 50.6(6)
C55 C54 C57 F5 -11.9(7)
C53 C54 C57 F5 171.5(4)
C55 C54 C57 F6 107.5(5)
C53 C54 C57 F6 -69.1(6)
C66 C61 C62 C63 -0.9(7)
P1 C61 C62 C63 -177.4(4)
C61 C62 C63 C64 0.8(7)
C62 C63 C64 C65 -0.5(8)
C62 C63 C64 C67 177.3(5)
C63 C64 C65 C66 0.2(7)
C67 C64 C65 C66 -177.7(5)
C64 C65 C66 C61 -0.2(7)
C62 C61 C66 C65 0.6(7)
P1 C61 C66 C65 177.2(4)
C65 C64 C67 F8B 150.9(15)
C63 C64 C67 F8B -27.0(16)
C65 C64 C67 F9B 9.9(14)
C63 C64 C67 F9B -167.9(13)
C65 C64 C67 F7 -36.0(8)
C63 C64 C67 F7 146.1(6)
C65 C64 C67 F9 85.8(6)
C63 C64 C67 F9 -92.0(6)
C65 C64 C67 F8 -157.6(6)
C63 C64 C67 F8 24.5(8)
C65 C64 C67 F7B -101.5(11)
C63 C64 C67 F7B 80.7(12)
C52 C51 P1 C41 71.5(4)
C56 C51 P1 C41 -110.2(4)
C52 C51 P1 C61 173.1(4)
C56 C51 P1 C61 -8.6(5)
C52 C51 P1 Fe1 -62.4(4)
C56 C51 P1 Fe1 115.9(4)
C46 C41 P1 C51 166.3(4)
C42 C41 P1 C51 -12.2(4)
C46 C41 P1 C61 59.5(4)
C42 C41 P1 C61 -118.9(4)
C46 C41 P1 Fe1 -65.8(4)
C42 C41 P1 Fe1 115.8(4)
C66 C61 P1 C51 125.3(4)
C62 C61 P1 C51 -58.2(4)
C66 C61 P1 C41 -129.9(4)
C62 C61 P1 C41 46.6(4)
C66 C61 P1 Fe1 1.4(4)
C62 C61 P1 Fe1 177.9(3)
C3 C2 Fe1 C6 -46.2(4)
C1 C2 Fe1 C6 -164.7(3)
C1 C2 Fe1 C3 -118.5(4)
C3 C2 Fe1 C4 37.9(3)
C1 C2 Fe1 C4 -80.6(3)
C3 C2 Fe1 C1 118.5(4)
C3 C2 Fe1 C5 80.8(3)
C1 C2 Fe1 C5 -37.6(3)
C3 C2 Fe1 P1 -141.4(3)
C1 C2 Fe1 P1 100.1(3)
C3 C2 Fe1 Sn1 105.8(3)
C1 C2 Fe1 Sn1 -12.7(4)
C2 C3 Fe1 C6 144.2(3)
C4 C3 Fe1 C6 -97.7(3)
C4 C3 Fe1 C2 118.2(4)
C2 C3 Fe1 C4 -118.2(4)
C2 C3 Fe1 C1 -37.8(3)
C4 C3 Fe1 C1 80.4(3)
C2 C3 Fe1 C5 -80.6(3)
C4 C3 Fe1 C5 37.6(3)
C2 C3 Fe1 P1 47.2(3)
C4 C3 Fe1 P1 165.4(2)
C2 C3 Fe1 Sn1 -127.4(3)
C4 C3 Fe1 Sn1 -9.3(4)
C5 C4 Fe1 C6 -154.2(3)
C3 C4 Fe1 C6 87.9(3)
C5 C4 Fe1 C2 80.3(3)
C3 C4 Fe1 C2 -37.7(3)
C5 C4 Fe1 C3 118.0(4)
C5 C4 Fe1 C1 36.7(3)
C3 C4 Fe1 C1 -81.3(3)
C3 C4 Fe1 C5 -118.0(4)
C5 C4 Fe1 P1 82.3(5)
C3 C4 Fe1 P1 -35.7(5)
C5 C4 Fe1 Sn1 -68.3(3)
C3 C4 Fe1 Sn1 173.7(3)
C5 C1 Fe1 C6 -73.9(7)
C2 C1 Fe1 C6 43.8(8)
C5 C1 Fe1 C2 -117.7(4)
C5 C1 Fe1 C3 -80.2(3)
C2 C1 Fe1 C3 37.5(3)
C5 C1 Fe1 C4 -36.8(3)
C2 C1 Fe1 C4 80.9(3)
C2 C1 Fe1 C5 117.7(4)
C5 C1 Fe1 P1 158.6(3)
C2 C1 Fe1 P1 -83.7(3)
C5 C1 Fe1 Sn1 55.0(3)
C2 C1 Fe1 Sn1 172.7(2)
C1 C5 Fe1 C6 156.0(3)
C4 C5 Fe1 C6 36.2(4)
C1 C5 Fe1 C2 38.3(3)
C4 C5 Fe1 C2 -81.4(3)
C1 C5 Fe1 C3 81.7(3)
C4 C5 Fe1 C3 -38.1(3)
C1 C5 Fe1 C4 119.7(4)
C4 C5 Fe1 C1 -119.7(4)
C1 C5 Fe1 P1 -30.0(4)
C4 C5 Fe1 P1 -149.7(2)
C1 C5 Fe1 Sn1 -128.0(3)
C4 C5 Fe1 Sn1 112.3(3)
C51 P1 Fe1 C6 176.7(2)
C41 P1 Fe1 C6 53.6(2)
C61 P1 Fe1 C6 -64.1(2)
C51 P1 Fe1 C2 -56.9(2)
C41 P1 Fe1 C2 -179.9(2)
C61 P1 Fe1 C2 62.3(2)
C51 P1 Fe1 C3 -84.6(2)
C41 P1 Fe1 C3 152.3(2)
C61 P1 Fe1 C3 34.6(2)
C51 P1 Fe1 C4 -58.7(4)
C41 P1 Fe1 C4 178.2(4)
C61 P1 Fe1 C4 60.5(4)
C51 P1 Fe1 C1 -17.5(2)
C41 P1 Fe1 C1 -140.5(2)
C61 P1 Fe1 C1 101.7(2)
C51 P1 Fe1 C5 1.0(3)
C41 P1 Fe1 C5 -122.0(3)
C61 P1 Fe1 C5 120.3(2)
C51 P1 Fe1 Sn1 91.72(17)
C41 P1 Fe1 Sn1 -31.34(19)
C61 P1 Fe1 Sn1 -149.07(16)
C22 C21 Sn1 C11 136.9(4)
C26 C21 Sn1 C11 -45.9(4)
C22 C21 Sn1 C31 29.4(4)
C26 C21 Sn1 C31 -153.4(4)
C22 C21 Sn1 Fe1 -105.2(4)
C26 C21 Sn1 Fe1 72.1(4)
C12 C11 Sn1 C21 68.8(4)
C16 C11 Sn1 C21 -112.9(4)
C12 C11 Sn1 C31 177.6(4)
C16 C11 Sn1 C31 -4.0(4)
C12 C11 Sn1 Fe1 -56.6(4)
C16 C11 Sn1 Fe1 121.7(4)
C36 C31 Sn1 C21 -150.8(4)
C32 C31 Sn1 C21 31.7(4)
C36 C31 Sn1 C11 100.3(4)
C32 C31 Sn1 C11 -77.2(4)
C36 C31 Sn1 Fe1 -16.9(4)
C32 C31 Sn1 Fe1 165.6(3)
C6 Fe1 Sn1 C21 -39.6(2)
C2 Fe1 Sn1 C21 162.8(3)
C3 Fe1 Sn1 C21 -132.4(3)
C4 Fe1 Sn1 C21 -138.3(2)
C1 Fe1 Sn1 C21 154.4(2)
C5 Fe1 Sn1 C21 -174.41(19)
P1 Fe1 Sn1 C21 52.23(15)
C6 Fe1 Sn1 C11 77.3(2)
C2 Fe1 Sn1 C11 -80.4(3)
C3 Fe1 Sn1 C11 -15.5(3)
C4 Fe1 Sn1 C11 -21.5(2)
C1 Fe1 Sn1 C11 -88.8(2)
C5 Fe1 Sn1 C11 -57.57(19)
P1 Fe1 Sn1 C11 169.07(14)
C6 Fe1 Sn1 C31 -167.6(2)
C2 Fe1 Sn1 C31 34.8(3)
C3 Fe1 Sn1 C31 99.6(2)
C4 Fe1 Sn1 C31 93.69(19)
C1 Fe1 Sn1 C31 26.40(19)
C5 Fe1 Sn1 C31 57.61(19)
P1 Fe1 Sn1 C31 -75.75(14)
